data_4507808
loop_
_publ_author_name
'Tilborg, Ana\"elle'
'Leyssens, Tom'
'Norberg, Bernadette'
'Wouters, Johan'

_publ_section_title
;
 Structural Study of Prolinium/Fumaric Acid Zwitterionic Cocrystals: Focus
 on Hydrogen-Bonding Pattern Involving Zwitterionic (Ionic) Heterosynthons
;
_journal_issue 6
_journal_name_full 'Crystal Growth &amp; Design'
_journal_page_first 2373
_journal_paper_doi 10.1021/cg400081v
_journal_volume 13
_journal_year 2013
_chemical_absolute_configuration rm
_chemical_formula_moiety '2(C5 H9 N O2), C4 H4 O4'
_chemical_formula_sum 'C14 H22 N2 O8'
_chemical_formula_weight 346.34
_chemical_name_common 'DL-prolinium cocrystal of fumaric acid'
_chemical_name_systematic 'RS-Pyrrolidinium-2-carboxylate (2E)-but-2-enedioate (2:1)'
_space_group_IT_number 29
_symmetry_cell_setting orthorhombic
_symmetry_space_group_name_Hall 'P 2c -2b'
_symmetry_space_group_name_H-M 'P b c 21'
_atom_sites_solution_hydrogens geom
_atom_sites_solution_primary direct
_atom_sites_solution_secondary difmap
_audit_creation_method SHELXL-97
_audit_update_record
;
2013-01-11 # Formatted by publCIF
;
_cell_angle_alpha 90.00
_cell_angle_beta 90.00
_cell_angle_gamma 90.00
_cell_formula_units_Z 12
_cell_length_a 17.2025(6)
_cell_length_b 9.7993(3)
_cell_length_c 27.6106(19)
_cell_measurement_reflns_used 6377
_cell_measurement_temperature 293(2)
_cell_measurement_theta_max 25.030
_cell_measurement_theta_min 3.15
_cell_volume 4654.4(4)
_computing_cell_refinement
;
CrysAlisPro, Agilent Technologies,
Version 1.171.35.11 (release 16-05-2011 CrysAlis171 .NET)
(compiled May 16 2011,17:55:39)
;
_computing_data_collection
;
CrysAlisPro, Agilent Technologies,
Version 1.171.35.11 (release 16-05-2011 CrysAlis171 .NET)
(compiled May 16 2011,17:55:39)
;
_computing_data_reduction
;
CrysAlisPro, Agilent Technologies,
Version 1.171.35.11 (release 16-05-2011 CrysAlis171 .NET)
(compiled May 16 2011,17:55:39)
;
_computing_structure_refinement 'SHELXL-97 (Sheldrick, 1997)'
_computing_structure_solution sir92
_diffrn_ambient_temperature 293(2)
_diffrn_detector_area_resol_mean 10.3712
_diffrn_measured_fraction_theta_full 0.995
_diffrn_measured_fraction_theta_max 0.995
_diffrn_measurement_device_type 'Xcalibur, Ruby, Gemini ultra'
_diffrn_measurement_method '\w scans'
_diffrn_radiation_monochromator graphite
_diffrn_radiation_source 'fine-focus sealed tube'
_diffrn_radiation_type MoK\a
_diffrn_radiation_wavelength 0.71075
_diffrn_reflns_av_R_equivalents 0.0342
_diffrn_reflns_av_sigmaI/netI 0.0424
_diffrn_reflns_limit_h_max 20
_diffrn_reflns_limit_h_min -13
_diffrn_reflns_limit_k_max 11
_diffrn_reflns_limit_k_min -11
_diffrn_reflns_limit_l_max 32
_diffrn_reflns_limit_l_min -23
_diffrn_reflns_number 14731
_diffrn_reflns_theta_full 25.00
_diffrn_reflns_theta_max 25.03
_diffrn_reflns_theta_min 3.15
_exptl_absorpt_coefficient_mu 0.122
_exptl_absorpt_correction_T_max 0.9879
_exptl_absorpt_correction_T_min 0.9528
_exptl_absorpt_correction_type multi-scan
_exptl_absorpt_process_details
;
CrysAlisPro, Agilent Technologies,
Version 1.171.35.11 (release 16-05-2011 CrysAlis171 .NET)
(compiled May 16 2011,17:55:39)
Empirical absorption correction using spherical harmonics,
 implemented in SCALE3 ABSPACK scaling algorithm.
;
_exptl_crystal_colour colourless
_exptl_crystal_density_diffrn 1.483
_exptl_crystal_density_method 'not measured'
_exptl_crystal_description plaquet
_exptl_crystal_F_000 2208
_exptl_crystal_size_max 0.40
_exptl_crystal_size_mid 0.15
_exptl_crystal_size_min 0.10
_refine_diff_density_max 0.580
_refine_diff_density_min -0.309
_refine_diff_density_rms 0.052
_refine_ls_extinction_method none
_refine_ls_goodness_of_fit_ref 1.101
_refine_ls_hydrogen_treatment mixed
_refine_ls_matrix_type full
_refine_ls_number_parameters 646
_refine_ls_number_reflns 6452
_refine_ls_number_restraints 63
_refine_ls_restrained_S_all 1.099
_refine_ls_R_factor_all 0.0580
_refine_ls_R_factor_gt 0.0463
_refine_ls_shift/su_max 0.031
_refine_ls_shift/su_mean 0.005
_refine_ls_structure_factor_coef Fsqd
_refine_ls_weighting_details 'calc w=1/[\s^2^(Fo^2^)+(0.0653P)^2^+1.8628P] where P=(Fo^2^+2Fc^2^)/3'
_refine_ls_weighting_scheme calc
_refine_ls_wR_factor_gt 0.1212
_refine_ls_wR_factor_ref 0.1291
_reflns_number_gt 5359
_reflns_number_total 6452
_reflns_threshold_expression >2sigma(I)
_cod_data_source_file cg400081v_si_015.cif
_cod_data_source_block try
_cod_original_sg_symbol_Hall P2c-2b
_cod_original_sg_symbol_H-M Pbc21
_cod_database_code 4507808

loop_
_symmetry_equiv_pos_as_xyz
'x, y, z'
'-x, -y, z+1/2'
'-x, y+1/2, z'
'x, -y+1/2, z+1/2'

loop_
_atom_site_label
_atom_site_type_symbol
_atom_site_fract_x
_atom_site_fract_y
_atom_site_fract_z
_atom_site_U_iso_or_equiv
_atom_site_adp_type
_atom_site_occupancy
_atom_site_symmetry_multiplicity
_atom_site_calc_flag
_atom_site_refinement_flags
_atom_site_disorder_assembly
_atom_site_disorder_group
C02 C 0.5776(2) 0.7187(4) 0.37369(18) 0.0182(10) Uani 1 1 d . . .
H02A H 0.5873 0.6750 0.4046 0.022 Uiso 1 1 calc R . .
H02B H 0.5561 0.6519 0.3515 0.022 Uiso 1 1 calc R . .
C03 C 0.6513(2) 0.7795(4) 0.3536(2) 0.0296(13) Uani 1 1 d . . .
H03A H 0.6958 0.7225 0.3611 0.036 Uiso 1 1 calc R . .
H03B H 0.6478 0.7902 0.3187 0.036 Uiso 1 1 calc R . .
C04 C 0.6578(2) 0.9155(4) 0.37802(18) 0.0179(10) Uani 1 1 d . . .
H04A H 0.6914 0.9766 0.3600 0.021 Uiso 1 1 calc R . .
H04B H 0.6775 0.9061 0.4108 0.021 Uiso 1 1 calc R . .
C05 C 0.4749(2) 0.8395(4) 0.42579(15) 0.0132(9) Uani 1 1 d . . .
C51 C 0.9749(2) 0.8357(4) 0.09679(16) 0.0126(9) Uani 1 1 d . . .
H51 H 1.0115 0.8405 0.1240 0.015 Uiso 1 1 calc R . .
C52 C 0.9233(2) 0.7118(4) 0.10383(17) 0.0213(11) Uani 1 1 d . . .
H52A H 0.9474 0.6466 0.1256 0.026 Uiso 1 1 calc R . .
H52B H 0.9127 0.6674 0.0731 0.026 Uiso 1 1 calc R . .
C53 C 0.8483(2) 0.7702(4) 0.12597(18) 0.0224(11) Uani 1 1 d . . .
H53A H 0.8041 0.7117 0.1192 0.027 Uiso 1 1 calc R . .
H53B H 0.8533 0.7816 0.1607 0.027 Uiso 1 1 calc R . .
C54 C 0.8404(2) 0.9048(4) 0.10107(19) 0.0215(11) Uani 1 1 d . . .
H54A H 0.8070 0.9656 0.1194 0.026 Uiso 1 1 calc R . .
H54B H 0.8191 0.8935 0.0688 0.026 Uiso 1 1 calc R . .
C55 C 1.0218(2) 0.8353(4) 0.04936(17) 0.0153(10) Uani 1 1 d . . .
C61 C 0.9786(2) 0.6133(3) 0.26389(17) 0.0129(9) Uani 1 1 d . . .
H61 H 1.0135 0.6137 0.2920 0.016 Uiso 1 1 calc R . .
C62 C 0.9187(2) 0.7289(4) 0.27003(17) 0.0177(10) Uani 1 1 d . . .
H62A H 0.9349 0.7913 0.2954 0.021 Uiso 1 1 calc R . .
H62B H 0.9130 0.7796 0.2401 0.021 Uiso 1 1 calc R . .
C63 C 0.8421(2) 0.6586(4) 0.28370(17) 0.0192(10) Uani 1 1 d . . .
H63A H 0.7975 0.7110 0.2728 0.023 Uiso 1 1 calc R . .
H63B H 0.8384 0.6442 0.3184 0.023 Uiso 1 1 calc R . .
C64 C 0.8486(2) 0.5225(4) 0.25624(18) 0.0208(10) Uani 1 1 d . . .
H64A H 0.8134 0.4547 0.2694 0.025 Uiso 1 1 calc R . .
H64B H 0.8380 0.5342 0.2220 0.025 Uiso 1 1 calc R . .
C65 C 1.0276(2) 0.6244(4) 0.21791(16) 0.0139(9) Uani 1 1 d . . .
C71 C 0.9750(2) 0.8307(4) 0.42736(16) 0.0153(10) Uani 1 1 d . . .
H71 H 1.0046 0.8072 0.4565 0.018 Uiso 1 1 calc R . .
C72 C 0.9052(2) 0.7362(4) 0.4237(2) 0.0338(13) Uani 1 1 d . . .
H72A H 0.8899 0.7234 0.3902 0.041 Uiso 1 1 calc R . .
H72B H 0.9167 0.6479 0.4378 0.041 Uiso 1 1 calc R . .
C73 C 0.8420(3) 0.8085(4) 0.45192(18) 0.0270(11) Uani 1 1 d . . .
H73A H 0.7908 0.7783 0.4418 0.032 Uiso 1 1 calc R . .
H73B H 0.8477 0.7934 0.4865 0.032 Uiso 1 1 calc R . .
C74 C 0.8548(3) 0.9545(4) 0.4393(2) 0.0376(14) Uani 1 1 d . . .
H74A H 0.8355 1.0134 0.4649 0.045 Uiso 1 1 calc R . .
H74B H 0.8283 0.9774 0.4094 0.045 Uiso 1 1 calc R . .
C75 C 1.0298(2) 0.8261(4) 0.38351(17) 0.0147(10) Uani 1 1 d . . .
C81 C 0.5203(2) 0.8415(4) 0.04745(17) 0.0141(9) Uani 1 1 d . . .
H81 H 0.4875 0.8302 0.0188 0.017 Uiso 1 1 calc R . .
C82 C 0.5858(2) 0.7354(4) 0.0458(2) 0.0278(11) Uani 1 1 d . . .
H82A H 0.5948 0.6974 0.0777 0.033 Uiso 1 1 calc R . .
H82B H 0.5726 0.6618 0.0238 0.033 Uiso 1 1 calc R . .
C83 C 0.6560(2) 0.8089(4) 0.0284(2) 0.0345(14) Uani 1 1 d . . .
H83A H 0.7028 0.7675 0.0413 0.041 Uiso 1 1 calc R . .
H83B H 0.6586 0.8077 -0.0067 0.041 Uiso 1 1 calc R . .
C84 C 0.6470(2) 0.9501(5) 0.0465(2) 0.0372(14) Uani 1 1 d . . .
H84A H 0.6754 1.0139 0.0263 0.045 Uiso 1 1 calc R . .
H84B H 0.6657 0.9578 0.0795 0.045 Uiso 1 1 calc R . .
C85 C 0.4699(2) 0.8340(4) 0.09208(16) 0.0099(9) Uani 1 1 d . . .
C91 C 0.5208(2) 0.6222(4) 0.21217(15) 0.0126(9) Uani 1 1 d . . .
H91 H 0.4856 0.6203 0.1842 0.015 Uiso 1 1 calc R . .
C92 C 0.5792(2) 0.7408(4) 0.20552(16) 0.0148(9) Uani 1 1 d . . .
H92A H 0.5633 0.8004 0.1793 0.018 Uiso 1 1 calc R . .
H92B H 0.5838 0.7942 0.2350 0.018 Uiso 1 1 calc R . .
C93 C 0.6556(2) 0.6699(4) 0.19365(18) 0.0206(10) Uani 1 1 d . . .
H93A H 0.6608 0.6565 0.1590 0.025 Uiso 1 1 calc R . .
H93B H 0.6994 0.7234 0.2051 0.025 Uiso 1 1 calc R . .
C94 C 0.6519(2) 0.5366(4) 0.21923(18) 0.0195(10) Uani 1 1 d . . .
H94A H 0.6636 0.5469 0.2534 0.023 Uiso 1 1 calc R . .
H94B H 0.6878 0.4714 0.2051 0.023 Uiso 1 1 calc R . .
C95 C 0.4725(2) 0.6285(4) 0.25821(17) 0.0131(9) Uani 1 1 d . . .
N01 N 0.57528(18) 0.9655(3) 0.37799(12) 0.0121(7) Uani 1 1 d . . .
N51 N 0.92214(18) 0.9588(3) 0.09901(13) 0.0152(8) Uani 1 1 d . . .
N61 N 0.93163(19) 0.4837(3) 0.26479(13) 0.0139(8) Uani 1 1 d . . .
N71 N 0.94071(19) 0.9708(3) 0.43368(13) 0.0144(8) Uani 1 1 d . . .
N81 N 0.56190(18) 0.9765(3) 0.04400(12) 0.0118(8) Uani 1 1 d . . .
N91 N 0.56983(19) 0.4939(3) 0.21168(12) 0.0131(8) Uani 1 1 d . . .
O01 O 0.47802(17) 0.9412(3) 0.45330(11) 0.0227(7) Uani 1 1 d . . .
O02 O 0.43379(15) 0.7339(3) 0.43211(10) 0.0147(7) Uani 1 1 d . . .
O51 O 1.01296(18) 0.9312(3) 0.02121(12) 0.0300(8) Uani 1 1 d . . .
O52 O 1.06398(15) 0.7307(3) 0.04356(11) 0.0172(7) Uani 1 1 d . . .
O61 O 1.03284(17) 0.5195(3) 0.19220(11) 0.0210(7) Uani 1 1 d . . .
O62 O 1.05873(16) 0.7373(3) 0.21037(11) 0.0175(7) Uani 1 1 d . . .
O71 O 1.04083(17) 0.9335(3) 0.36073(11) 0.0187(7) Uani 1 1 d . . .
O72 O 1.05867(15) 0.7100(3) 0.37404(11) 0.0149(7) Uani 1 1 d . . .
O81 O 0.46016(16) 0.9405(3) 0.11651(10) 0.0178(7) Uani 1 1 d . . .
O82 O 0.44037(14) 0.7187(3) 0.10108(11) 0.0153(7) Uani 1 1 d . . .
O91 O 0.46852(17) 0.5273(3) 0.28496(10) 0.0187(7) Uani 1 1 d . . .
O92 O 0.43819(16) 0.7429(3) 0.26537(11) 0.0154(7) Uani 1 1 d . . .
O301 O 0.6633(3) 0.2424(5) 0.1671(2) 0.0172(13) Uiso 0.70 1 d PDU A 1
H301 H 0.6345 0.2243 0.1443 0.026 Uiso 0.70 1 calc PR A 1
O302 O 0.6687(2) 0.0142(5) 0.17372(17) 0.0190(10) Uiso 0.70 1 d PDU A 1
O303 O 0.8409(3) 0.1972(5) 0.3061(2) 0.0195(15) Uiso 0.70 1 d PDU A 1
H303 H 0.8686 0.2005 0.3302 0.029 Uiso 0.70 1 calc PR A 1
O304 O 0.8348(3) -0.0236(4) 0.32542(18) 0.0239(11) Uiso 0.70 1 d PDU A 1
C301 C 0.6880(4) 0.1255(7) 0.1880(3) 0.0181(16) Uiso 0.70 1 d PDU A 1
C302 C 0.7406(3) 0.1512(6) 0.2296(2) 0.0144(14) Uiso 0.70 1 d PDU A 1
H30A H 0.7561 0.2401 0.2364 0.017 Uiso 0.70 1 calc PR A 1
C303 C 0.7655(3) 0.0516(6) 0.2569(2) 0.0191(14) Uiso 0.70 1 d PDU A 1
H33A H 0.7500 -0.0364 0.2487 0.023 Uiso 0.70 1 calc PR A 1
C304 C 0.8156(3) 0.0668(7) 0.2993(2) 0.0129(13) Uiso 0.70 1 d PDU A 1
O401 O 0.8334(7) 0.0037(11) 0.3009(4) 0.027(3) Uiso 0.30 1 d PDU B 2
H401 H 0.8639 0.0056 0.3237 0.040 Uiso 0.30 1 calc PR B 2
O402 O 0.8369(6) 0.2330(11) 0.3096(4) 0.007(3) Uiso 0.30 1 d PDU B 2
O403 O 0.6665(6) -0.0196(9) 0.1506(4) 0.021(3) Uiso 0.30 1 d PDU B 2
H403 H 0.6233 -0.0113 0.1384 0.032 Uiso 0.30 1 calc PR B 2
O404 O 0.6608(6) 0.2042(11) 0.1694(4) 0.012(3) Uiso 0.30 1 d PDU B 2
C401 C 0.8132(6) 0.1272(13) 0.2897(4) 0.005(3) Uiso 0.30 1 d PDU B 2
C402 C 0.7592(7) 0.1477(14) 0.2487(4) 0.014(3) Uiso 0.30 1 d PDU B 2
H402 H 0.7421 0.2366 0.2435 0.017 Uiso 0.30 1 calc PR B 2
C403 C 0.7326(6) 0.0540(11) 0.2188(4) 0.009(3) Uiso 0.30 1 d PDU B 2
H40A H 0.7463 -0.0365 0.2243 0.011 Uiso 0.30 1 calc PR B 2
C404 C 0.6816(7) 0.0856(13) 0.1764(4) 0.005(3) Uiso 0.30 1 d PDU B 2
O101 O 0.16651(19) 0.9413(3) 0.13794(13) 0.0274(8) Uani 1 1 d D . .
O102 O 0.15833(16) 0.7151(3) 0.14230(11) 0.0167(7) Uani 1 1 d D . .
O103 O 0.32786(18) 0.9915(3) -0.01439(12) 0.0284(8) Uani 1 1 d D . .
O104 O 0.33795(16) 0.7687(3) 0.00312(11) 0.0173(7) Uani 1 1 d D . .
C101 C 0.1841(2) 0.8292(4) 0.12340(16) 0.0180(10) Uani 1 1 d D . .
C102 C 0.2349(2) 0.8062(4) 0.08073(15) 0.0134(9) Uani 1 1 d D . .
H12A H 0.2477 0.7173 0.0720 0.016 Uiso 1 1 calc R . .
C103 C 0.2623(2) 0.9077(4) 0.05498(16) 0.0191(10) Uani 1 1 d D . .
H103 H 0.2494 0.9956 0.0648 0.023 Uiso 1 1 calc R . .
C104 C 0.3120(2) 0.8940(4) 0.01144(17) 0.0165(10) Uani 1 1 d D . .
O201 O 0.17859(18) 0.9938(3) 0.49391(11) 0.0275(8) Uani 1 1 d D . .
O202 O 0.15623(17) 0.7788(3) 0.47136(11) 0.0192(7) Uani 1 1 d D . .
O203 O 0.32942(19) 0.9485(3) 0.33712(13) 0.0280(8) Uani 1 1 d D . .
O204 O 0.33963(16) 0.7202(3) 0.33438(11) 0.0164(7) Uani 1 1 d D . .
C201 C 0.1873(2) 0.8993(4) 0.46597(16) 0.0131(10) Uani 1 1 d D . .
C202 C 0.2365(2) 0.9156(4) 0.42218(15) 0.0161(10) Uani 1 1 d D . .
H22A H 0.2512 1.0035 0.4135 0.019 Uiso 1 1 calc R . .
C203 C 0.2605(2) 0.8143(4) 0.39498(15) 0.0163(10) Uani 1 1 d D . .
H203 H 0.2440 0.7262 0.4022 0.020 Uiso 1 1 calc R . .
C204 C 0.3135(2) 0.8361(4) 0.35280(15) 0.0143(10) Uani 1 1 d D . .
H01B H 0.5713 1.0190 0.4076 0.050 Uiso 1 1 d . . .
H61A H 0.9364 0.4461 0.2936 0.050 Uiso 1 1 d . . .
H81B H 0.5515 1.0322 0.0698 0.050 Uiso 1 1 d . . .
H204 H 0.3764 0.7352 0.3084 0.050 Uiso 1 1 d . . .
H91A H 0.5635 0.4530 0.1821 0.050 Uiso 1 1 d . . .
H01A H 0.5674 1.0086 0.3498 0.050 Uiso 1 1 d . . .
H81A H 0.5475 1.0159 0.0161 0.050 Uiso 1 1 d . . .
H51B H 0.9320 1.0065 0.1285 0.050 Uiso 1 1 d . . .
H51A H 0.9314 1.0161 0.0725 0.050 Uiso 1 1 d . . .
H91B H 0.5545 0.4284 0.2363 0.050 Uiso 1 1 d . . .
H61B H 0.9482 0.4258 0.2421 0.050 Uiso 1 1 d . . .
H102 H 0.1229 0.7347 0.1697 0.050 Uiso 1 1 d . . .
H202 H 0.1252 0.7686 0.4993 0.050 Uiso 1 1 d . . .
H71A H 0.9512 1.0180 0.4604 0.050 Uiso 1 1 d . . .
H104 H 0.3768 0.7635 -0.0224 0.050 Uiso 1 1 d . . .
H71B H 0.9505 1.0323 0.4094 0.050 Uiso 1 1 d . . .
C01 C 0.5217(2) 0.8419(4) 0.37970(17) 0.0135(9) Uani 1 1 d . . .
H999 H 0.4893(18) 0.855(3) 0.3546(11) 0.011(8) Uiso 1 1 d . . .

loop_
_atom_site_aniso_label
_atom_site_aniso_U_11
_atom_site_aniso_U_22
_atom_site_aniso_U_33
_atom_site_aniso_U_23
_atom_site_aniso_U_13
_atom_site_aniso_U_12
C02 0.022(2) 0.0089(19) 0.024(3) -0.0003(19) 0.005(2) 0.0033(15)
C03 0.021(2) 0.022(2) 0.046(4) 0.006(2) 0.011(2) 0.0005(17)
C04 0.015(2) 0.018(2) 0.021(3) 0.0015(18) -0.005(2) 0.0015(15)
C05 0.012(2) 0.017(2) 0.011(3) 0.0031(19) 0.0034(18) -0.0011(15)
C51 0.013(2) 0.016(2) 0.008(2) -0.0025(17) 0.0030(18) 0.0081(15)
C52 0.020(2) 0.023(2) 0.020(3) 0.0030(19) 0.007(2) 0.0079(17)
C53 0.022(2) 0.024(2) 0.022(3) 0.0047(19) -0.002(2) -0.0017(17)
C54 0.011(2) 0.022(2) 0.032(3) -0.0014(19) 0.001(2) 0.0056(16)
C55 0.016(2) 0.016(2) 0.014(3) -0.0027(18) -0.002(2) 0.0000(16)
C61 0.011(2) 0.0106(19) 0.017(2) -0.0037(17) -0.0005(18) -0.0007(15)
C62 0.020(2) 0.0147(18) 0.018(3) -0.0059(18) 0.003(2) -0.0026(16)
C63 0.013(2) 0.029(2) 0.016(3) -0.0027(19) 0.002(2) 0.0003(17)
C64 0.010(2) 0.032(2) 0.021(3) -0.0044(19) -0.005(2) -0.0032(16)
C65 0.014(2) 0.019(2) 0.009(2) -0.0003(19) -0.003(2) -0.0009(17)
C71 0.018(2) 0.018(2) 0.009(2) 0.0014(17) 0.0056(18) 0.0059(15)
C72 0.034(3) 0.019(2) 0.049(3) -0.012(2) 0.028(2) -0.0143(18)
C73 0.030(3) 0.028(2) 0.022(3) -0.005(2) 0.006(2) -0.001(2)
C74 0.016(2) 0.019(2) 0.078(4) 0.002(2) 0.002(2) 0.0077(17)
C75 0.009(2) 0.024(2) 0.011(2) -0.0017(18) -0.0025(19) -0.0021(16)
C81 0.012(2) 0.015(2) 0.016(2) -0.0039(17) -0.0024(18) -0.0037(14)
C82 0.026(2) 0.014(2) 0.043(3) -0.002(2) 0.015(2) -0.0020(17)
C83 0.008(2) 0.018(2) 0.077(4) -0.008(2) 0.007(3) -0.0002(17)
C84 0.007(2) 0.023(2) 0.082(4) -0.006(2) 0.000(2) 0.0018(17)
C85 0.012(2) 0.007(2) 0.011(2) -0.0011(17) -0.0051(18) -0.0007(14)
C91 0.015(2) 0.0142(19) 0.009(2) 0.0011(17) -0.0036(19) 0.0049(16)
C92 0.013(2) 0.0152(18) 0.016(3) -0.0002(17) 0.0059(18) -0.0028(16)
C93 0.012(2) 0.028(2) 0.021(3) -0.008(2) 0.001(2) -0.0054(17)
C94 0.015(2) 0.019(2) 0.025(3) -0.0101(18) -0.002(2) 0.0046(16)
C95 0.010(2) 0.014(2) 0.015(3) 0.0007(19) -0.002(2) -0.0046(16)
N01 0.0112(17) 0.0155(17) 0.0097(19) 0.0003(15) 0.0031(16) -0.0006(13)
N51 0.0192(18) 0.0121(17) 0.014(2) -0.0028(15) -0.0005(18) 0.0044(13)
N61 0.0137(18) 0.0140(16) 0.014(2) 0.0016(15) -0.0006(16) -0.0024(13)
N71 0.0138(18) 0.0133(17) 0.016(2) -0.0003(15) 0.0038(16) -0.0003(13)
N81 0.0143(18) 0.0130(17) 0.0080(18) 0.0048(14) -0.0022(16) 0.0006(12)
N91 0.0140(18) 0.0149(16) 0.0103(19) 0.0024(15) 0.0004(16) 0.0003(13)
O01 0.0332(17) 0.0200(15) 0.0149(17) -0.0086(13) 0.0094(14) -0.0087(12)
O02 0.0131(14) 0.0187(14) 0.0123(18) -0.0009(13) 0.0008(14) -0.0002(11)
O51 0.044(2) 0.0272(16) 0.0185(18) 0.0105(14) 0.0115(16) 0.0156(14)
O52 0.0168(15) 0.0148(14) 0.0199(18) 0.0001(13) 0.0073(15) 0.0068(11)
O61 0.0263(17) 0.0188(15) 0.0179(18) -0.0014(14) 0.0066(15) -0.0028(12)
O62 0.0193(15) 0.0126(14) 0.021(2) 0.0006(14) 0.0065(14) -0.0024(12)
O71 0.0243(17) 0.0154(14) 0.0163(18) 0.0018(13) 0.0082(15) 0.0024(12)
O72 0.0180(15) 0.0148(14) 0.0118(17) -0.0011(13) 0.0033(13) 0.0045(11)
O81 0.0258(17) 0.0149(14) 0.0129(18) -0.0038(13) 0.0017(14) 0.0013(12)
O82 0.0138(14) 0.0152(14) 0.0170(18) -0.0010(13) 0.0037(14) -0.0019(11)
O91 0.0245(17) 0.0166(14) 0.0152(17) 0.0078(14) 0.0064(14) 0.0050(12)
O92 0.0197(15) 0.0142(13) 0.0124(17) 0.0014(13) 0.0045(14) 0.0023(12)
O101 0.0387(19) 0.0181(15) 0.025(2) -0.0021(15) 0.0206(16) 0.0023(13)
O102 0.0183(15) 0.0180(15) 0.0137(18) 0.0038(13) 0.0039(15) -0.0002(12)
O103 0.0378(19) 0.0139(15) 0.034(2) 0.0005(14) 0.0133(16) -0.0037(12)
O104 0.0170(14) 0.0174(15) 0.0175(17) 0.0016(12) 0.0053(14) 0.0029(11)
C101 0.016(2) 0.021(2) 0.017(3) 0.000(2) -0.0051(19) 0.0074(16)
C102 0.0103(19) 0.0152(19) 0.015(2) -0.0015(17) -0.0011(18) 0.0035(15)
C103 0.016(2) 0.020(2) 0.021(3) -0.002(2) 0.003(2) 0.0013(16)
C104 0.011(2) 0.025(3) 0.013(3) -0.0064(19) -0.003(2) -0.0036(17)
O201 0.0363(19) 0.0216(16) 0.025(2) -0.0054(14) 0.0126(16) 0.0013(13)
O202 0.0206(15) 0.0226(17) 0.0145(17) -0.0025(13) 0.0064(14) -0.0088(12)
O203 0.0393(19) 0.0150(15) 0.030(2) -0.0016(15) 0.0116(17) -0.0024(13)
O204 0.0172(14) 0.0172(14) 0.0150(18) -0.0019(13) 0.0045(15) -0.0010(12)
C201 0.011(2) 0.015(2) 0.014(3) -0.0037(18) 0.0014(19) -0.0007(16)
C202 0.021(2) 0.0118(19) 0.016(3) 0.0023(18) -0.002(2) -0.0003(16)
C203 0.018(2) 0.016(2) 0.014(3) 0.0013(18) 0.001(2) -0.0015(15)
C204 0.016(2) 0.015(2) 0.012(2) -0.0055(17) 0.0036(19) -0.0004(15)
C01 0.013(2) 0.016(2) 0.012(2) -0.0020(17) -0.005(2) -0.0012(15)

loop_
_atom_type_symbol
_atom_type_description
_atom_type_scat_dispersion_real
_atom_type_scat_dispersion_imag
_atom_type_scat_source
C C 0.0033 0.0016 'International Tables Vol C Tables 4.2.6.8 and 6.1.1.4'
H H 0.0000 0.0000 'International Tables Vol C Tables 4.2.6.8 and 6.1.1.4'
N N 0.0061 0.0033 'International Tables Vol C Tables 4.2.6.8 and 6.1.1.4'
O O 0.0106 0.0060 'International Tables Vol C Tables 4.2.6.8 and 6.1.1.4'

loop_
_geom_angle_atom_site_label_1
_geom_angle_atom_site_label_2
_geom_angle_atom_site_label_3
_geom_angle
C03 C02 C01 104.6(3)
C03 C02 H02A 110.8
C01 C02 H02A 110.8
C03 C02 H02B 110.8
C01 C02 H02B 110.8
H02A C02 H02B 108.9
C04 C03 C02 104.4(4)
C04 C03 H03A 110.9
C02 C03 H03A 110.9
C04 C03 H03B 110.9
C02 C03 H03B 110.9
H03A C03 H03B 108.9
C03 C04 N01 102.7(3)
C03 C04 H04A 111.2
N01 C04 H04A 111.2
C03 C04 H04B 111.2
N01 C04 H04B 111.2
H04A C04 H04B 109.1
O01 C05 O02 126.1(4)
O01 C05 C01 118.5(3)
O02 C05 C01 115.4(4)
N51 C51 C52 106.4(3)
N51 C51 C55 110.6(3)
C52 C51 C55 114.5(3)
N51 C51 H51 108.4
C52 C51 H51 108.4
C55 C51 H51 108.4
C51 C52 C53 104.2(3)
C51 C52 H52A 110.9
C53 C52 H52A 110.9
C51 C52 H52B 110.9
C53 C52 H52B 110.9
H52A C52 H52B 108.9
C54 C53 C52 102.8(3)
C54 C53 H53A 111.2
C52 C53 H53A 111.2
C54 C53 H53B 111.2
C52 C53 H53B 111.2
H53A C53 H53B 109.1
C53 C54 N51 104.0(3)
C53 C54 H54A 110.9
N51 C54 H54A 110.9
C53 C54 H54B 110.9
N51 C54 H54B 110.9
H54A C54 H54B 109.0
O51 C55 O52 127.6(4)
O51 C55 C51 118.1(4)
O52 C55 C51 114.2(4)
N61 C61 C65 111.7(3)
N61 C61 C62 105.0(3)
C65 C61 C62 114.1(4)
N61 C61 H61 108.6
C65 C61 H61 108.6
C62 C61 H61 108.6
C63 C62 C61 105.7(3)
C63 C62 H62A 110.6
C61 C62 H62A 110.6
C63 C62 H62B 110.6
C61 C62 H62B 110.6
H62A C62 H62B 108.7
C62 C63 C64 101.8(3)
C62 C63 H63A 111.4
C64 C63 H63A 111.4
C62 C63 H63B 111.4
C64 C63 H63B 111.4
H63A C63 H63B 109.3
N61 C64 C63 102.3(3)
N61 C64 H64A 111.3
C63 C64 H64A 111.3
N61 C64 H64B 111.3
C63 C64 H64B 111.3
H64A C64 H64B 109.2
O61 C65 O62 127.1(4)
O61 C65 C61 116.8(4)
O62 C65 C61 116.0(4)
N71 C71 C72 104.7(3)
N71 C71 C75 111.0(3)
C72 C71 C75 114.5(4)
N71 C71 H71 108.8
C72 C71 H71 108.8
C75 C71 H71 108.8
C73 C72 C71 104.4(3)
C73 C72 H72A 110.9
C71 C72 H72A 110.9
C73 C72 H72B 110.9
C71 C72 H72B 110.9
H72A C72 H72B 108.9
C74 C73 C72 102.9(4)
C74 C73 H73A 111.2
C72 C73 H73A 111.2
C74 C73 H73B 111.2
C72 C73 H73B 111.2
H73A C73 H73B 109.1
C73 C74 N71 105.9(3)
C73 C74 H74A 110.6
N71 C74 H74A 110.6
C73 C74 H74B 110.6
N71 C74 H74B 110.6
H74A C74 H74B 108.7
O71 C75 O72 126.6(4)
O71 C75 C71 118.0(4)
O72 C75 C71 115.4(4)
N81 C81 C85 111.5(3)
N81 C81 C82 104.2(3)
C85 C81 C82 114.5(4)
N81 C81 H81 108.8
C85 C81 H81 108.8
C82 C81 H81 108.8
C83 C82 C81 106.2(3)
C83 C82 H82A 110.5
C81 C82 H82A 110.5
C83 C82 H82B 110.5
C81 C82 H82B 110.5
H82A C82 H82B 108.7
C84 C83 C82 105.1(4)
C84 C83 H83A 110.7
C82 C83 H83A 110.7
C84 C83 H83B 110.7
C82 C83 H83B 110.7
H83A C83 H83B 108.8
C83 C84 N81 104.4(4)
C83 C84 H84A 110.9
N81 C84 H84A 110.9
C83 C84 H84B 110.9
N81 C84 H84B 110.9
H84A C84 H84B 108.9
O81 C85 O82 125.8(4)
O81 C85 C81 118.4(3)
O82 C85 C81 115.8(3)
N91 C91 C95 110.2(3)
N91 C91 C92 105.1(3)
C95 C91 C92 115.1(3)
N91 C91 H91 108.8
C95 C91 H91 108.8
C92 C91 H91 108.8
C93 C92 C91 104.1(3)
C93 C92 H92A 110.9
C91 C92 H92A 110.9
C93 C92 H92B 110.9
C91 C92 H92B 110.9
H92A C92 H92B 109.0
C94 C93 C92 105.2(4)
C94 C93 H93A 110.7
C92 C93 H93A 110.7
C94 C93 H93B 110.7
C92 C93 H93B 110.7
H93A C93 H93B 108.8
C93 C94 N91 102.8(3)
C93 C94 H94A 111.2
N91 C94 H94A 111.2
C93 C94 H94B 111.2
N91 C94 H94B 111.2
H94A C94 H94B 109.1
O91 C95 O92 125.7(4)
O91 C95 C91 119.7(4)
O92 C95 C91 114.6(3)
C04 N01 C01 108.2(3)
C04 N01 H01B 104.0
C01 N01 H01B 111.1
C04 N01 H01A 107.3
C01 N01 H01A 108.1
H01B N01 H01A 117.7
C54 N51 C51 106.4(3)
C54 N51 H51B 107.9
C51 N51 H51B 108.6
C54 N51 H51A 113.6
C51 N51 H51A 110.2
H51B N51 H51A 110.1
C64 N61 C61 107.2(3)
C64 N61 H61A 109.7
C61 N61 H61A 108.5
C64 N61 H61B 110.8
C61 N61 H61B 110.7
H61A N61 H61B 109.8
C74 N71 C71 107.6(3)
C74 N71 H71A 99.8
C71 N71 H71A 119.4
C74 N71 H71B 109.1
C71 N71 H71B 116.3
H71A N71 H71B 103.1
C84 N81 C81 108.1(3)
C84 N81 H81B 105.1
C81 N81 H81B 112.5
C84 N81 H81A 112.7
C81 N81 H81A 107.5
H81B N81 H81A 111.0
C94 N91 C91 107.1(3)
C94 N91 H91A 111.2
C91 N91 H91A 107.7
C94 N91 H91B 110.2
C91 N91 H91B 113.0
H91A N91 H91B 107.6
C301 O301 H301 109.5
C304 O303 H303 109.5
O302 C301 O301 122.8(6)
O302 C301 C302 125.0(6)
O301 C301 C302 112.2(6)
C303 C302 C301 121.3(6)
C303 C302 H30A 119.3
C301 C302 H30A 119.3
C302 C303 C304 125.4(6)
C302 C303 H33A 117.3
C304 C303 H33A 117.3
O304 C304 O303 121.8(5)
O304 C304 C303 125.0(6)
O303 C304 C303 113.2(6)
C401 O401 H401 109.5
C404 O403 H403 109.5
O402 C401 O401 125.9(11)
O402 C401 C402 115.5(11)
O401 C401 C402 118.6(11)
C403 C402 C401 127.1(12)
C403 C402 H402 116.4
C401 C402 H402 116.4
C402 C403 C404 123.4(11)
C402 C403 H40A 118.3
C404 C403 H40A 118.3
O404 C404 O403 127.9(11)
O404 C404 C403 119.2(12)
O403 C404 C403 112.8(11)
C101 O102 H102 110.3
C104 O104 H104 113.9
O101 C101 O102 123.9(4)
O101 C101 C102 123.4(4)
O102 C101 C102 112.7(3)
C103 C102 C101 121.8(4)
C103 C102 H12A 119.1
C101 C102 H12A 119.1
C102 C103 C104 125.4(4)
C102 C103 H103 117.3
C104 C103 H103 117.3
O103 C104 O104 123.1(4)
O103 C104 C103 122.1(4)
O104 C104 C103 114.8(4)
C201 O202 H202 114.9
C204 O204 H204 112.1
O201 C201 O202 124.6(4)
O201 C201 C202 120.4(4)
O202 C201 C202 115.1(3)
C203 C202 C201 124.4(3)
C203 C202 H22A 117.8
C201 C202 H22A 117.8
C202 C203 C204 122.0(4)
C202 C203 H203 119.0
C204 C203 H203 119.0
O203 C204 O204 124.4(4)
O203 C204 C203 123.0(3)
O204 C204 C203 112.6(3)
C05 C01 N01 111.2(3)
C05 C01 C02 114.2(4)
N01 C01 C02 103.9(3)
C05 C01 H999 108.8(19)
N01 C01 H999 104(2)
C02 C01 H999 114(2)

loop_
_geom_bond_atom_site_label_1
_geom_bond_atom_site_label_2
_geom_bond_distance
C02 C03 1.506(5)
C02 C01 1.553(5)
C02 H02A 0.9700
C02 H02B 0.9700
C03 C04 1.498(6)
C03 H03A 0.9700
C03 H03B 0.9700
C04 N01 1.502(5)
C04 H04A 0.9700
C04 H04B 0.9700
C05 O01 1.255(5)
C05 O02 1.266(4)
C05 C01 1.506(6)
C51 N51 1.511(4)
C51 C52 1.516(6)
C51 C55 1.538(6)
C51 H51 0.9800
C52 C53 1.538(5)
C52 H52A 0.9700
C52 H52B 0.9700
C53 C54 1.494(6)
C53 H53A 0.9700
C53 H53B 0.9700
C54 N51 1.504(5)
C54 H54A 0.9700
C54 H54B 0.9700
C55 O51 1.229(5)
C55 O52 1.266(5)
C61 N61 1.505(5)
C61 C65 1.528(6)
C61 C62 1.541(5)
C61 H61 0.9800
C62 C63 1.535(5)
C62 H62A 0.9700
C62 H62B 0.9700
C63 C64 1.538(6)
C63 H63A 0.9700
C63 H63B 0.9700
C64 N61 1.496(5)
C64 H64A 0.9700
C64 H64B 0.9700
C65 O61 1.253(5)
C65 O62 1.246(5)
C71 N71 1.505(5)
C71 C72 1.519(5)
C71 C75 1.534(6)
C71 H71 0.9800
C72 C73 1.515(6)
C72 H72A 0.9700
C72 H72B 0.9700
C73 C74 1.488(6)
C73 H73A 0.9700
C73 H73B 0.9700
C74 N71 1.495(5)
C74 H74A 0.9700
C74 H74B 0.9700
C75 O71 1.240(5)
C75 O72 1.269(5)
C81 N81 1.506(4)
C81 C85 1.509(6)
C81 C82 1.534(5)
C81 H81 0.9800
C82 C83 1.484(5)
C82 H82A 0.9700
C82 H82B 0.9700
C83 C84 1.478(6)
C83 H83A 0.9700
C83 H83B 0.9700
C84 N81 1.489(5)
C84 H84A 0.9700
C84 H84B 0.9700
C85 O81 1.254(5)
C85 O82 1.264(4)
C91 N91 1.515(5)
C91 C95 1.520(6)
C91 C92 1.549(5)
C91 H91 0.9800
C92 C93 1.522(5)
C92 H92A 0.9700
C92 H92B 0.9700
C93 C94 1.486(6)
C93 H93A 0.9700
C93 H93B 0.9700
C94 N91 1.488(5)
C94 H94A 0.9700
C94 H94B 0.9700
C95 O91 1.239(5)
C95 O92 1.282(5)
N01 C01 1.522(5)
N01 H01B 0.9734
N01 H01A 0.8957
N51 H51B 0.9540
N51 H51A 0.9363
N61 H61A 0.8806
N61 H61B 0.8922
N71 H71A 0.8894
N71 H71B 0.9173
N81 H81B 0.9151
N81 H81A 0.8967
N91 H91A 0.9160
N91 H91B 0.9712
O301 C301 1.350(7)
O301 H301 0.8200
O302 C301 1.206(7)
O303 C304 1.363(7)
O303 H303 0.8200
O304 C304 1.190(8)
C301 C302 1.486(7)
C302 C303 1.306(6)
C302 H30A 0.9300
C303 C304 1.460(7)
C303 H33A 0.9300
O401 C401 1.296(13)
O401 H401 0.8200
O402 C401 1.242(14)
O403 C404 1.281(14)
O403 H403 0.8200
O404 C404 1.231(14)
C401 C402 1.478(12)
C402 C403 1.318(12)
C402 H402 0.9300
C403 C404 1.495(12)
C403 H40A 0.9300
O101 C101 1.208(5)
O102 C101 1.312(5)
O102 H102 0.9904
O103 C104 1.223(5)
O104 C104 1.327(5)
O104 H104 0.9724
C101 C102 1.484(6)
C102 C103 1.311(5)
C102 H12A 0.9300
C103 C104 1.481(6)
C103 H103 0.9300
O201 C201 1.215(5)
O202 C201 1.305(4)
O202 H202 0.9434
O203 C204 1.215(5)
O204 C204 1.323(4)
O204 H204 0.9676
C201 C202 1.484(6)
C202 C203 1.311(5)
C202 H22A 0.9300
C203 C204 1.495(5)
C203 H203 0.9300
C01 H999 0.90(3)

loop_
_geom_torsion_atom_site_label_1
_geom_torsion_atom_site_label_2
_geom_torsion_atom_site_label_3
_geom_torsion_atom_site_label_4
_geom_torsion
C01 C02 C03 C04 36.2(5)
C02 C03 C04 N01 -40.4(5)
N51 C51 C52 C53 -17.8(5)
C55 C51 C52 C53 -140.2(4)
C51 C52 C53 C54 35.8(5)
C52 C53 C54 N51 -40.2(5)
N51 C51 C55 O51 1.9(5)
C52 C51 C55 O51 122.0(4)
N51 C51 C55 O52 -175.9(3)
C52 C51 C55 O52 -55.8(5)
N61 C61 C62 C63 10.4(4)
C65 C61 C62 C63 133.0(4)
C61 C62 C63 C64 -32.3(4)
C62 C63 C64 N61 42.0(4)
N61 C61 C65 O61 -11.7(5)
C62 C61 C65 O61 -130.6(4)
N61 C61 C65 O62 169.0(3)
C62 C61 C65 O62 50.1(5)
N71 C71 C72 C73 -27.4(5)
C75 C71 C72 C73 -149.2(4)
C71 C72 C73 C74 38.2(5)
C72 C73 C74 N71 -34.2(6)
N71 C71 C75 O71 2.4(5)
C72 C71 C75 O71 120.6(4)
N71 C71 C75 O72 -176.9(3)
C72 C71 C75 O72 -58.6(5)
N81 C81 C82 C83 -14.9(5)
C85 C81 C82 C83 -137.0(4)
C81 C82 C83 C84 31.2(6)
C82 C83 C84 N81 -35.1(6)
N81 C81 C85 O81 9.0(5)
C82 C81 C85 O81 126.9(4)
N81 C81 C85 O82 -171.6(3)
C82 C81 C85 O82 -53.6(5)
N91 C91 C92 C93 8.8(4)
C95 C91 C92 C93 130.2(4)
C91 C92 C93 C94 -30.3(4)
C92 C93 C94 N91 40.2(4)
N91 C91 C95 O91 -10.6(5)
C92 C91 C95 O91 -129.2(4)
N91 C91 C95 O92 169.8(3)
C92 C91 C95 O92 51.2(5)
C03 C04 N01 C01 29.4(5)
C53 C54 N51 C51 29.5(5)
C52 C51 N51 C54 -6.8(5)
C55 C51 N51 C54 118.1(4)
C63 C64 N61 C61 -36.9(4)
C65 C61 N61 C64 -107.5(4)
C62 C61 N61 C64 16.6(4)
C73 C74 N71 C71 17.5(5)
C72 C71 N71 C74 6.4(5)
C75 C71 N71 C74 130.5(4)
C83 C84 N81 C81 25.9(5)
C85 C81 N81 C84 117.3(4)
C82 C81 N81 C84 -6.7(5)
C93 C94 N91 C91 -34.6(4)
C95 C91 N91 C94 -108.8(4)
C92 C91 N91 C94 15.8(4)
O302 C301 C302 C303 -5.6(10)
O301 C301 C302 C303 174.4(6)
C301 C302 C303 C304 -178.4(5)
C302 C303 C304 O304 175.9(6)
C302 C303 C304 O303 -5.4(9)
O402 C401 C402 C403 172.3(13)
O401 C401 C402 C403 -6(2)
C401 C402 C403 C404 -176.3(11)
C402 C403 C404 O404 -2(2)
C402 C403 C404 O403 176.0(12)
O101 C101 C102 C103 -2.1(6)
O102 C101 C102 C103 175.5(4)
C101 C102 C103 C104 -178.8(4)
C102 C103 C104 O103 170.9(4)
C102 C103 C104 O104 -9.5(6)
O201 C201 C202 C203 167.1(4)
O202 C201 C202 C203 -12.5(6)
C201 C202 C203 C204 -176.6(4)
C202 C203 C204 O203 -10.0(6)
C202 C203 C204 O204 171.0(4)
O01 C05 C01 N01 7.9(5)
O02 C05 C01 N01 -174.1(3)
O01 C05 C01 C02 125.1(4)
O02 C05 C01 C02 -56.9(5)
C04 N01 C01 C05 115.9(4)
C04 N01 C01 C02 -7.4(4)
C03 C02 C01 C05 -138.8(4)
C03 C02 C01 N01 -17.4(5)
